data_7105079
loop_
_publ_author_name
'Angela M. Kuchison'
'Michael O. Wolf'
'Brian O. Patrick'

_publ_section_title
;
 Conjugated ligand-based tribochromic luminescence
;
_journal_name_full 'Chem. Commun.'
_journal_page_first 7387
_journal_page_last 7389
_journal_paper_doi 10.1039/b915089g
_journal_year 2009
_chemical_formula_moiety 'C36 H26 Au2 Cl2 P2 S3, C1 H2 Cl2'
_chemical_formula_sum 'C37 H28 Au2 Cl4 P2 S3'
_chemical_formula_weight 1166.51
_space_group_IT_number 14
_symmetry_cell_setting monoclinic
_symmetry_space_group_name_Hall '-P 2ybc'
_symmetry_space_group_name_H-M 'P 1 21/c 1'
_atom_sites_solution_hydrogens geom
_atom_sites_solution_primary direct
_atom_sites_solution_secondary difmap
_cell_angle_alpha 90
_cell_angle_beta 97.3710(10)
_cell_angle_gamma 90
_cell_formula_units_Z 8
_cell_length_a 9.6976(2)
_cell_length_b 28.8439(6)
_cell_length_c 27.6767(6)
_cell_measurement_reflns_used 9991
_cell_measurement_temperature 113(2)
_cell_measurement_theta_max 31.41
_cell_measurement_theta_min 2.23
_cell_volume 7677.7(3)
_computing_cell_refinement ' Bruker SMART APEX II'
_computing_data_collection ' Bruker SMART APEX II'
_computing_data_reduction ' Bruker SMART APEX II'
_computing_molecular_graphics ORTEP/PovRay
_computing_publication_material 'CRYSTALS (Betteridge et al., 2003)'
_computing_structure_refinement 'CRYSTALS (Betteridge et al., 2003)'
_computing_structure_solution ' SIR92 (Altomare et al, 1994)'
_diffrn_ambient_temperature 113(2)
_diffrn_measured_fraction_theta_full 0.997
_diffrn_measured_fraction_theta_max 0.956
_diffrn_measurement_device_type 'Bruker SMART APEX-II CCD'
_diffrn_measurement_method '\w and \f scans'
_diffrn_radiation_monochromator graphite
_diffrn_radiation_source 'sealed tube'
_diffrn_radiation_type 'Mo K\a'
_diffrn_radiation_wavelength 0.71073
_diffrn_reflns_av_R_equivalents 0.0619
_diffrn_reflns_limit_h_max 14
_diffrn_reflns_limit_h_min -14
_diffrn_reflns_limit_k_max 42
_diffrn_reflns_limit_k_min 0
_diffrn_reflns_limit_l_max 39
_diffrn_reflns_limit_l_min 0
_diffrn_reflns_number 55083
_diffrn_reflns_theta_full 29.636
_diffrn_reflns_theta_max 31.528
_diffrn_reflns_theta_min 1.484
_exptl_absorpt_coefficient_mu 8.187
_exptl_absorpt_correction_T_max 0.7462
_exptl_absorpt_correction_T_min 0.4898
_exptl_absorpt_correction_type multi-scan
_exptl_crystal_colour 'pale yellow'
_exptl_crystal_density_diffrn 2.018
_exptl_crystal_description plate
_exptl_crystal_F_000 4432.000
_exptl_crystal_size_max 0.30
_exptl_crystal_size_mid 0.20
_exptl_crystal_size_min 0.015
_refine_diff_density_max 8.51
_refine_diff_density_min -3.09
_refine_ls_extinction_method None
_refine_ls_goodness_of_fit_ref 1.1465
_refine_ls_hydrogen_treatment constr
_refine_ls_matrix_type full
_refine_ls_number_parameters 878
_refine_ls_number_reflns 12941
_refine_ls_number_restraints 194
_refine_ls_R_factor_all 0.1264
_refine_ls_R_factor_gt 0.0715
_refine_ls_shift/su_max 0.028895
_refine_ls_structure_factor_coef F
_refine_ls_weighting_details
;
Method, part 1, Chebychev polynomial, (Watkin, 1994, Prince, 1982)
[weight] = 1.0/[A~0~*T~0~(x)+A~1~*T~1~(x) ... +A~n-1~]*T~n-1~(x)]
where A~i~ are the Chebychev coefficients listed below and x= Fcalc/Fmax
Method = Robust Weighting (Prince, 1982)
W = [weight] * [1-(deltaF/6*sigmaF)^2^]^2^
A~i~ are:
0.483 0.229 0.262
;
_refine_ls_weighting_scheme calc
_refine_ls_wR_factor_all 0.1118
_refine_ls_wR_factor_gt 0.0669
_refine_ls_wR_factor_ref 0.0622
_reflns_limit_h_max 14
_reflns_limit_h_min -14
_reflns_limit_k_max 42
_reflns_limit_k_min 0
_reflns_limit_l_max 39
_reflns_limit_l_min 0
_reflns_number_gt 14966
_reflns_number_total 24495
_reflns_threshold_expression I>2.0\s(I)
_oxford_diffrn_Wilson_B_factor 1.22
_oxford_diffrn_Wilson_scale 3172.75
_oxford_refine_ls_r_factor_ref 0.0615
_oxford_refine_ls_scale 0.02568(3)
_oxford_reflns_number_all 24495
_oxford_reflns_threshold_expression_ref I>3.0\s(I)
_cod_data_source_file b915089g.txt
_cod_data_source_block '[(ph2)P]2T3(AuCl)2.DCM'
_cod_depositor_comments
;
The following automatic conversions were performed:
'_symmetry_cell_setting' value 'Monoclinic' changed to 'monoclinic'
according to '/home/saulius/struct/CIF-dictionaries/cif_core.dic'
dictionary named 'cif_core.dic' version 2.4.1 from 2010-06-29.

Automatic conversion script
Id: cif_fix_enum 1527 2010-12-29 10:47:43Z saulius 
;
_cod_original_sg_symbol_H-M 'P 1 21/c 1 '
_cod_database_code 7105079

loop_
_symmetry_equiv_pos_as_xyz
x,y,z
-x,-y,-z
-x,y+1/2,-z+1/2
x,-y+1/2,z+1/2

loop_
_atom_site_label
_atom_site_type_symbol
_atom_site_fract_x
_atom_site_fract_y
_atom_site_fract_z
_atom_site_U_iso_or_equiv
_atom_site_occupancy
_atom_site_adp_type
_atom_site_refinement_flags_posn
_atom_site_refinement_flags_adp
_atom_site_refinement_flags_occupancy
_atom_site_disorder_assembly
_atom_site_disorder_group
_oxford_atom_site_special_shape
_atom_site_attached_hydrogens
Au1 Au 0.63398(4) 0.336648(14) 0.076972(17) 0.0151 1.0000 Uani . . . . 1 . .
Au2 Au 0.71906(4) 0.341471(16) 0.336398(18) 0.0201 1.0000 Uani . . . . 1 . .
Au3 Au 0.76914(4) 0.571200(14) 0.176113(17) 0.0158 1.0000 Uani . . . . 1 . .
Au4 Au 0.85326(4) 0.580847(14) 0.427609(17) 0.0150 1.0000 Uani . . . . 1 . .
Cl1 Cl 0.8698(3) 0.33349(11) 0.07696(13) 0.0256 1.0000 Uani . . . . 1 . .
Cl2 Cl 0.5030(3) 0.36879(16) 0.3456(2) 0.0533 1.0000 Uani . . . . 1 . .
Cl3 Cl 0.9813(3) 0.53607(12) 0.17763(13) 0.0311 1.0000 Uani . . . . 1 . .
Cl4 Cl 0.6179(3) 0.58653(12) 0.42710(14) 0.0299 1.0000 Uani . . . . 1 . .
Cl101 Cl 0.9314(4) 0.48661(14) 0.04977(14) 0.0365 1.0000 Uani D . . . . . .
Cl102 Cl 0.6556(4) 0.46774(14) 0.07694(15) 0.0246 0.772(7) Uani D . P . 1 . .
Cl1021 Cl 0.6494(16) 0.5057(5) 0.0695(5) 0.0294 0.228(7) Uani D . P . 2 . .
Cl201 Cl 0.5664(6) 0.24992(19) -0.0224(3) 0.0742 1.0000 Uani . . . . 1 . .
Cl202 Cl 0.7984(6) 0.1925(4) -0.0405(2) 0.1093 1.0000 Uani . . . . 1 . .
P1 P 0.4057(3) 0.34226(10) 0.08004(10) 0.0128 1.0000 Uani . U . . 1 . .
P2 P 0.9291(3) 0.31355(9) 0.32907(11) 0.0136 1.0000 Uani . . . . 1 . .
P3 P 0.5625(3) 0.60371(9) 0.17811(11) 0.0128 1.0000 Uani . U . . 1 . .
P4 P 1.0820(3) 0.57462(9) 0.42665(10) 0.0123 1.0000 Uani . . . . 1 . .
S1 S 0.3898(3) 0.45532(9) 0.18163(11) 0.0178 1.0000 Uani . . . . 1 . .
S2 S 0.7229(3) 0.41234(9) 0.20112(11) 0.0175 1.0000 Uani . . . . 1 . .
S3 S 1.0752(3) 0.39284(10) 0.21293(11) 0.0200 1.0000 Uani . U . . 1 . .
S4 S 0.4175(3) 0.52635(10) 0.29566(10) 0.0176 1.0000 Uani . U . . 1 . .
S5 S 0.7686(3) 0.50654(9) 0.30462(12) 0.0086 0.840(9) Uani D U P . 1 . .
S51 S 0.7520(10) 0.5132(3) 0.3211(3) 0.0086 0.160(9) Uani D U P . 2 . .
S6 S 1.0993(3) 0.46224(9) 0.32420(11) 0.0164 1.0000 Uani . U . . 1 . .
C1 C 0.2533(13) 0.4590(4) 0.1353(5) 0.0237 1.0000 Uani . U . . 1 . .
C2 C 0.2526(11) 0.4230(4) 0.1050(5) 0.0202 1.0000 Uani . U . . 1 . .
C3 C 0.3634(11) 0.3906(3) 0.1160(4) 0.0146 1.0000 Uani . U . . 1 . .
C4 C 0.4511(12) 0.4046(3) 0.1583(4) 0.0139 1.0000 Uani . . . . 1 . .
C5 C 0.5714(11) 0.3818(3) 0.1836(4) 0.0135 1.0000 Uani . . . . 1 . .
C6 C 0.5884(11) 0.3353(3) 0.1937(4) 0.0143 1.0000 Uani . . . . 1 . .
C7 C 0.7253(12) 0.3247(4) 0.2162(4) 0.0161 1.0000 Uani . . . . 1 . .
C8 C 0.8104(11) 0.3630(4) 0.2228(4) 0.0156 1.0000 Uani . U . . 1 . .
C9 C 0.9558(11) 0.3644(4) 0.2441(4) 0.0142 1.0000 Uani . U . . 1 . .
C10 C 1.0208(10) 0.3446(4) 0.2864(4) 0.0120 1.0000 Uani . U . . 1 . .
C11 C 1.1664(12) 0.3528(4) 0.2935(5) 0.0182 1.0000 Uani . . . . 1 . .
C12 C 1.2097(11) 0.3787(4) 0.2568(5) 0.0217 1.0000 Uani . . . . 1 . .
C13 C 0.2822(11) 0.5406(4) 0.2511(4) 0.0161 1.0000 Uani . . . . 1 . .
C14 C 0.3225(11) 0.5653(4) 0.2148(4) 0.0175 1.0000 Uani . . . . 1 . .
C15 C 0.4706(11) 0.5740(3) 0.2215(4) 0.0137 1.0000 Uani . U . . 1 . .
C16 C 0.5353(11) 0.5545(4) 0.2642(4) 0.0159 1.0000 Uani . U . . 1 . .
C17 C 0.6820(7) 0.5573(2) 0.2846(2) 0.0139 1.0000 Uani D U . . . . .
C18 C 0.7673(8) 0.5948(2) 0.2915(3) 0.0086 0.840(9) Uani D U P . 1 . .
C181 C 0.7788(12) 0.5889(3) 0.2745(3) 0.0086 0.160(9) Uani D U P . 2 . .
C19 C 0.9024(8) 0.5836(2) 0.3129(3) 0.0103 0.840(9) Uani D U P . 1 . .
C191 C 0.9135(11) 0.5773(3) 0.2960(4) 0.0103 0.160(9) Uani D U P . 2 . .
C20 C 0.9185(7) 0.5374(2) 0.3220(2) 0.0142 1.0000 Uani D U . . . . .
C21 C 1.0420(11) 0.5128(3) 0.3479(4) 0.0125 1.0000 Uani . U . . 1 . .
C22 C 1.1233(11) 0.5265(4) 0.3900(4) 0.0146 1.0000 Uani . U . . 1 . .
C23 C 1.2342(12) 0.4937(4) 0.4029(5) 0.0213 1.0000 Uani . . . . 1 . .
C24 C 1.2331(12) 0.4581(4) 0.3703(5) 0.0247 1.0000 Uani . . . . 1 . .
C25 C 0.3002(11) 0.3534(4) 0.0225(4) 0.0172 1.0000 Uani . U . . 1 . .
C26 C 0.3470(13) 0.3871(5) -0.0093(5) 0.0230 1.0000 Uani . U . . 1 . .
C27 C 0.2643(14) 0.3998(5) -0.0504(5) 0.0294 1.0000 Uani . . . . 1 . .
C28 C 0.1363(15) 0.3778(6) -0.0636(5) 0.0344 1.0000 Uani . . . . 1 . .
C29 C 0.0923(12) 0.3442(5) -0.0331(5) 0.0269 1.0000 Uani . . . . 1 . .
C30 C 0.1699(12) 0.3315(4) 0.0104(5) 0.0206 1.0000 Uani . U . . 1 . .
C31 C 0.3286(12) 0.2916(4) 0.1046(4) 0.0184 1.0000 Uani . . . . 1 . .
C32 C 0.2177(13) 0.2956(4) 0.1323(5) 0.0228 1.0000 Uani . . . . 1 . .
C33 C 0.1590(14) 0.2558(5) 0.1480(5) 0.0287 1.0000 Uani . . . . 1 . .
C34 C 0.2098(15) 0.2125(5) 0.1392(5) 0.0291 1.0000 Uani . . . . 1 . .
C35 C 0.3204(14) 0.2087(4) 0.1129(5) 0.0243 1.0000 Uani . . . . 1 . .
C36 C 0.3832(11) 0.2479(4) 0.0942(5) 0.0179 1.0000 Uani . . . . 1 . .
C37 C 1.0473(11) 0.3161(4) 0.3854(4) 0.0175 1.0000 Uani . . . . 1 . .
C38 C 1.0666(14) 0.3593(4) 0.4094(5) 0.0254 1.0000 Uani . . . . 1 . .
C39 C 1.1565(15) 0.3627(5) 0.4526(5) 0.0297 1.0000 Uani . . . . 1 . .
C40 C 1.2279(15) 0.3243(5) 0.4722(5) 0.0300 1.0000 Uani . . . . 1 . .
C41 C 1.2094(16) 0.2822(5) 0.4489(6) 0.0354 1.0000 Uani . . . . 1 . .
C42 C 1.1195(13) 0.2778(4) 0.4059(5) 0.0232 1.0000 Uani . . . . 1 . .
C43 C 0.9274(11) 0.2535(4) 0.3100(4) 0.0155 1.0000 Uani . . . . 1 . .
C44 C 1.0010(14) 0.2397(4) 0.2728(5) 0.0269 1.0000 Uani . . . . 1 . .
C45 C 1.0062(17) 0.1927(5) 0.2592(6) 0.0377 1.0000 Uani . . . . 1 . .
C46 C 0.9355(14) 0.1600(5) 0.2839(5) 0.0291 1.0000 Uani . . . . 1 . .
C47 C 0.8687(15) 0.1739(5) 0.3214(6) 0.0327 1.0000 Uani . . . . 1 . .
C48 C 0.8612(14) 0.2209(4) 0.3348(5) 0.0268 1.0000 Uani . . . . 1 . .
C49 C 0.4473(10) 0.6020(4) 0.1216(4) 0.0117 1.0000 Uani . U . . 1 . .
C50 C 0.3863(11) 0.6424(4) 0.0986(4) 0.0165 1.0000 Uani . U . . 1 . .
C51 C 0.2970(14) 0.6390(5) 0.0556(5) 0.0260 1.0000 Uani . . . . 1 . .
C52 C 0.2660(14) 0.5961(5) 0.0349(4) 0.0269 1.0000 Uani . . . . 1 . .
C53 C 0.3217(14) 0.5561(4) 0.0569(5) 0.0243 1.0000 Uani . . . . 1 . .
C54 C 0.4135(13) 0.5588(4) 0.0996(4) 0.0195 1.0000 Uani . U . . 1 . .
C55 C 0.5667(10) 0.6643(4) 0.1957(4) 0.0157 1.0000 Uani . . . . 1 . .
C56 C 0.6432(14) 0.6959(5) 0.1725(7) 0.0348 1.0000 Uani . . . . 1 . .
C57 C 0.6376(16) 0.7424(5) 0.1839(6) 0.0388 1.0000 Uani . . . . 1 . .
C58 C 0.5683(15) 0.7584(4) 0.2197(5) 0.0279 1.0000 Uani . . . . 1 . .
C59 C 0.4962(16) 0.7262(4) 0.2452(6) 0.0351 1.0000 Uani . . . . 1 . .
C60 C 0.4931(14) 0.6800(4) 0.2334(5) 0.0234 1.0000 Uani . . . . 1 . .
C61 C 1.1813(12) 0.5644(4) 0.4851(4) 0.0165 1.0000 Uani . . . . 1 . .
C62 C 1.1148(13) 0.5491(4) 0.5233(5) 0.0221 1.0000 Uani . . . . 1 . .
C63 C 1.1859(14) 0.5407(4) 0.5697(5) 0.0235 1.0000 Uani . . . . 1 . .
C64 C 1.3334(14) 0.5473(4) 0.5766(5) 0.0282 1.0000 Uani . . . . 1 . .
C65 C 1.4036(15) 0.5641(5) 0.5390(4) 0.0263 1.0000 Uani . . . . 1 . .
C66 C 1.3239(12) 0.5725(4) 0.4918(4) 0.0209 1.0000 Uani . . . . 1 . .
C67 C 1.1608(11) 0.6250(4) 0.4026(5) 0.0180 1.0000 Uani . . . . 1 . .
C68 C 1.2654(13) 0.6227(4) 0.3736(5) 0.0221 1.0000 Uani . . . . 1 . .
C69 C 1.3236(15) 0.6627(6) 0.3561(5) 0.0339 1.0000 Uani . . . . 1 . .
C70 C 1.2748(15) 0.7060(4) 0.3689(5) 0.0296 1.0000 Uani . . . . 1 . .
C71 C 1.1724(14) 0.7087(4) 0.3978(6) 0.0308 1.0000 Uani . . . . 1 . .
C72 C 1.1138(13) 0.6689(4) 0.4147(5) 0.0232 1.0000 Uani . . . . 1 . .
C100 C 0.8374(8) 0.4564(4) 0.0911(4) 0.015(3) 0.772(7) Uiso D . P . 1 . .
C1001 C 0.795(2) 0.4676(11) 0.0826(15) 0.015(3) 0.228(7) Uiso D . P . 2 . .
C200 C 0.630(2) 0.1942(8) -0.0285(9) 0.0625 1.0000 Uani . . . . 1 . .
H11 H 0.1876 0.4826 0.1330 0.010(5) 1.0000 Uiso R . . . 1 . .
H21 H 0.1860 0.4199 0.0778 0.010(5) 1.0000 Uiso R . . . 1 . .
H61 H 0.5191 0.3132 0.1863 0.010(5) 1.0000 Uiso R . . . 1 . .
H71 H 0.7553 0.2949 0.2256 0.010(5) 1.0000 Uiso R . . . 1 . .
H111 H 1.2257 0.3422 0.3203 0.010(5) 1.0000 Uiso R . . . 1 . .
H121 H 1.3025 0.3873 0.2539 0.010(5) 1.0000 Uiso . . . . 1 . .
H131 H 0.1907 0.5318 0.2527 0.010(5) 1.0000 Uiso R . . . 1 . .
H141 H 0.2616 0.5757 0.1882 0.010(5) 1.0000 Uiso R . . . 1 . .
H181 H 0.7383 0.6245 0.2818 0.010(5) 0.840(9) Uiso R . P . 1 . .
H191 H 0.9727 0.6055 0.3204 0.010(5) 0.840(9) Uiso R . P . 1 . .
H1811 H 0.7586 0.6139 0.2536 0.010(5) 0.160(9) Uiso R . P . 2 . .
H1911 H 0.9921 0.5941 0.2907 0.010(5) 0.160(9) Uiso R . P . 2 . .
H231 H 1.2994 0.4967 0.4304 0.010(5) 1.0000 Uiso R . . . 1 . .
H241 H 1.2986 0.4342 0.3726 0.010(5) 1.0000 Uiso . . . . 1 . .
H261 H 0.4344 0.4006 -0.0014 0.034(5) 1.0000 Uiso R . . . 1 . .
H271 H 0.2919 0.4243 -0.0688 0.034(5) 1.0000 Uiso R . . . 1 . .
H281 H 0.0839 0.3845 -0.0932 0.034(5) 1.0000 Uiso R . . . 1 . .
H291 H 0.0070 0.3301 -0.0417 0.034(5) 1.0000 Uiso R . . . 1 . .
H301 H 0.1379 0.3097 0.0312 0.034(5) 1.0000 Uiso R . . . 1 . .
H321 H 0.1849 0.3249 0.1395 0.034(5) 1.0000 Uiso R . . . 1 . .
H331 H 0.0840 0.2581 0.1658 0.034(5) 1.0000 Uiso R . . . 1 . .
H341 H 0.1672 0.1858 0.1490 0.034(5) 1.0000 Uiso R . . . 1 . .
H351 H 0.3569 0.1795 0.1080 0.034(5) 1.0000 Uiso R . . . 1 . .
H361 H 0.4552 0.2449 0.0753 0.034(5) 1.0000 Uiso R . . . 1 . .
H381 H 1.0199 0.3854 0.3960 0.034(5) 1.0000 Uiso R . . . 1 . .
H391 H 1.1713 0.3913 0.4679 0.034(5) 1.0000 Uiso R . . . 1 . .
H401 H 1.2894 0.3271 0.5009 0.034(5) 1.0000 Uiso R . . . 1 . .
H411 H 1.2527 0.2562 0.4637 0.034(5) 1.0000 Uiso R . . . 1 . .
H421 H 1.1119 0.2495 0.3895 0.034(5) 1.0000 Uiso R . . . 1 . .
H441 H 1.0482 0.2619 0.2568 0.034(5) 1.0000 Uiso R . . . 1 . .
H451 H 1.0558 0.1839 0.2342 0.034(5) 1.0000 Uiso R . . . 1 . .
H461 H 0.9347 0.1289 0.2744 0.034(5) 1.0000 Uiso R . . . 1 . .
H471 H 0.8253 0.1519 0.3388 0.034(5) 1.0000 Uiso R . . . 1 . .
H481 H 0.8106 0.2300 0.3596 0.034(5) 1.0000 Uiso R . . . 1 . .
H501 H 0.4067 0.6712 0.1130 0.034(5) 1.0000 Uiso R . . . 1 . .
H511 H 0.2581 0.6656 0.0406 0.034(5) 1.0000 Uiso R . . . 1 . .
H521 H 0.2037 0.5938 0.0066 0.034(5) 1.0000 Uiso R . . . 1 . .
H531 H 0.3017 0.5272 0.0425 0.034(5) 1.0000 Uiso R . . . 1 . .
H541 H 0.4509 0.5322 0.1151 0.034(5) 1.0000 Uiso R . . . 1 . .
H561 H 0.6948 0.6855 0.1485 0.034(5) 1.0000 Uiso R . . . 1 . .
H571 H 0.6860 0.7632 0.1666 0.034(5) 1.0000 Uiso R . . . 1 . .
H581 H 0.5682 0.7897 0.2274 0.034(5) 1.0000 Uiso R . . . 1 . .
H591 H 0.4502 0.7367 0.2706 0.034(5) 1.0000 Uiso R . . . 1 . .
H601 H 0.4425 0.6590 0.2497 0.034(5) 1.0000 Uiso R . . . 1 . .
H621 H 1.0190 0.5440 0.5180 0.034(5) 1.0000 Uiso R . . . 1 . .
H631 H 1.1393 0.5309 0.5954 0.034(5) 1.0000 Uiso R . . . 1 . .
H641 H 1.3830 0.5401 0.6066 0.034(5) 1.0000 Uiso R . . . 1 . .
H651 H 1.4988 0.5697 0.5444 0.034(5) 1.0000 Uiso R . . . 1 . .
H661 H 1.3673 0.5831 0.4659 0.034(5) 1.0000 Uiso R . . . 1 . .
H681 H 1.2981 0.5939 0.3650 0.034(5) 1.0000 Uiso R . . . 1 . .
H691 H 1.3932 0.6610 0.3360 0.034(5) 1.0000 Uiso R . . . 1 . .
H701 H 1.3133 0.7330 0.3579 0.034(5) 1.0000 Uiso R . . . 1 . .
H711 H 1.1414 0.7376 0.4071 0.034(5) 1.0000 Uiso R . . . 1 . .
H721 H 1.0421 0.6709 0.4340 0.034(5) 1.0000 Uiso R . . . 1 . .
H1001 H 0.8544 0.4233 0.0895 0.039(5) 0.772(7) Uiso R . P . 1 . .
H1002 H 0.8673 0.4676 0.1239 0.039(5) 0.772(7) Uiso R . P . 1 . .
H1003 H 0.8264 0.4673 0.1173 0.019(5) 0.228(7) Uiso R . P . 2 . .
H1004 H 0.7670 0.4365 0.0720 0.019(5) 0.228(7) Uiso R . P . 2 . .
H2001 H 0.6220 0.1777 0.0016 0.039(5) 1.0000 Uiso R . . . 1 . .
H2002 H 0.5718 0.1794 -0.0552 0.039(5) 1.0000 Uiso R . . . 1 . .

loop_
_atom_site_aniso_label
_atom_site_aniso_U_11
_atom_site_aniso_U_22
_atom_site_aniso_U_33
_atom_site_aniso_U_23
_atom_site_aniso_U_13
_atom_site_aniso_U_12
Au1 0.01149(17) 0.01337(17) 0.0208(2) 0.00046(16) 0.00371(15) 0.00076(14)
Au2 0.01073(18) 0.01907(19) 0.0299(2) -0.00721(18) -0.00040(16) 0.00294(15)
Au3 0.01010(17) 0.01692(18) 0.0202(2) -0.00149(16) 0.00075(15) 0.00213(14)
Au4 0.01066(17) 0.01640(18) 0.0185(2) 0.00008(15) 0.00430(14) 0.00082(14)
Cl1 0.0138(12) 0.0238(14) 0.0401(18) 0.0068(12) 0.0071(12) -0.0002(10)
Cl2 0.0122(13) 0.056(2) 0.089(3) -0.043(2) -0.0040(17) 0.0089(14)
Cl3 0.0146(12) 0.0371(17) 0.0394(19) -0.0154(14) -0.0043(12) 0.0090(11)
Cl4 0.0127(12) 0.0314(15) 0.047(2) 0.0048(14) 0.0086(13) 0.0012(11)
Cl101 0.0324(17) 0.043(2) 0.0342(19) 0.0035(15) 0.0049(14) -0.0072(15)
Cl102 0.0187(16) 0.0313(17) 0.0263(19) -0.0004(15) 0.0122(14) -0.0061(14)
Cl201 0.061(3) 0.049(3) 0.118(5) -0.016(3) 0.032(3) -0.010(2)
Cl202 0.048(3) 0.238(10) 0.045(3) -0.001(4) 0.019(3) 0.045(5)
P1 0.0121(11) 0.0141(11) 0.0127(12) -0.0026(10) 0.0031(9) -0.0004(9)
P2 0.0100(11) 0.0119(11) 0.0188(14) 0.0008(10) 0.0016(10) 0.0003(9)
P3 0.0099(11) 0.0125(11) 0.0156(13) 0.0025(10) 0.0000(10) -0.0004(9)
P4 0.0100(11) 0.0129(12) 0.0146(13) 0.0007(10) 0.0030(9) 0.0019(9)
S1 0.0213(13) 0.0153(12) 0.0174(14) -0.0025(10) 0.0054(11) 0.0001(10)
S2 0.0161(12) 0.0110(11) 0.0241(15) 0.0001(10) -0.0024(10) -0.0015(9)
S3 0.0225(13) 0.0193(13) 0.0190(14) 0.0032(10) 0.0050(11) -0.0012(10)
S4 0.0182(12) 0.0227(13) 0.0123(13) 0.0024(10) 0.0033(10) -0.0021(10)
S5 0.0112(12) 0.0065(11) 0.0073(17) -0.0024(10) -0.0020(11) 0.0023(9)
S6 0.0175(12) 0.0122(11) 0.0198(14) -0.0012(10) 0.0032(10) 0.0022(9)
C1 0.018(5) 0.016(5) 0.038(6) 0.005(4) 0.007(5) 0.009(4)
C2 0.008(4) 0.017(4) 0.036(5) -0.001(4) 0.004(4) 0.004(3)
C3 0.009(4) 0.009(4) 0.026(5) -0.001(4) 0.006(4) -0.003(3)
C4 0.022(5) 0.009(4) 0.011(5) 0.002(4) 0.005(4) 0.002(4)
C5 0.018(5) 0.008(4) 0.014(5) 0.004(3) -0.001(4) 0.001(3)
C6 0.020(5) 0.009(4) 0.013(5) 0.000(4) -0.001(4) -0.001(4)
C7 0.025(5) 0.010(4) 0.013(5) 0.001(4) 0.003(4) -0.005(4)
C8 0.012(4) 0.018(4) 0.016(5) 0.005(4) -0.001(4) 0.001(3)
C9 0.009(3) 0.016(4) 0.018(4) 0.002(3) 0.000(3) -0.005(3)
C10 0.010(4) 0.018(4) 0.009(4) -0.001(4) 0.005(3) -0.001(3)
C11 0.015(5) 0.013(4) 0.026(6) 0.000(4) 0.001(4) 0.004(4)
C12 0.010(5) 0.020(5) 0.037(7) -0.005(5) 0.007(5) -0.003(4)
C13 0.013(5) 0.018(5) 0.020(6) -0.002(4) 0.010(4) 0.001(4)
C14 0.015(5) 0.018(5) 0.020(6) -0.009(4) 0.002(4) -0.004(4)
C15 0.013(4) 0.009(4) 0.018(5) 0.001(3) -0.003(4) 0.000(3)
C16 0.014(4) 0.020(4) 0.013(4) 0.002(3) -0.003(3) 0.002(3)
C17 0.011(3) 0.016(3) 0.014(4) -0.002(3) 0.001(3) 0.002(3)
C18 0.010(4) 0.010(4) 0.006(4) -0.005(3) 0.004(3) -0.002(3)
C19 0.013(4) 0.010(4) 0.008(4) 0.000(3) 0.002(3) -0.001(3)
C20 0.017(3) 0.013(3) 0.014(4) 0.001(3) 0.003(3) 0.000(3)
C21 0.017(4) 0.011(3) 0.011(4) 0.004(3) 0.006(3) -0.001(3)
C22 0.016(4) 0.011(4) 0.017(5) 0.007(4) 0.001(4) -0.001(3)
C23 0.015(5) 0.023(5) 0.024(6) -0.011(5) -0.003(4) -0.004(4)
C24 0.016(5) 0.016(5) 0.044(8) -0.003(5) 0.012(5) 0.002(4)
C25 0.012(4) 0.027(4) 0.012(4) -0.003(3) 0.003(3) 0.002(3)
C26 0.016(5) 0.036(6) 0.016(5) 0.001(4) -0.003(4) 0.003(4)
C27 0.027(6) 0.041(7) 0.022(7) 0.013(6) 0.008(5) -0.010(5)
C28 0.023(6) 0.055(9) 0.024(7) 0.013(6) -0.003(5) -0.010(6)
C29 0.010(5) 0.043(8) 0.025(6) 0.003(6) -0.009(4) -0.004(5)
C30 0.014(4) 0.027(5) 0.021(5) -0.002(4) 0.001(4) -0.001(4)
C31 0.021(5) 0.009(4) 0.023(6) 0.000(4) -0.006(4) -0.001(4)
C32 0.028(6) 0.025(6) 0.019(6) -0.004(5) 0.014(5) -0.002(5)
C33 0.029(7) 0.028(6) 0.029(7) 0.007(5) 0.007(5) -0.004(5)
C34 0.035(7) 0.029(6) 0.020(6) 0.008(5) -0.007(5) -0.011(5)
C35 0.030(6) 0.019(5) 0.024(7) 0.003(5) 0.004(5) 0.003(5)
C36 0.009(4) 0.013(5) 0.030(7) -0.004(4) -0.002(4) 0.000(4)
C37 0.013(5) 0.016(5) 0.023(6) 0.002(4) 0.004(4) -0.005(4)
C38 0.027(6) 0.014(5) 0.036(8) 0.001(5) 0.006(5) -0.002(4)
C39 0.028(7) 0.034(7) 0.025(7) -0.009(5) -0.004(5) -0.006(5)
C40 0.033(7) 0.038(7) 0.016(6) -0.007(5) -0.005(5) 0.003(6)
C41 0.038(8) 0.034(7) 0.032(8) 0.008(6) -0.005(6) 0.009(6)
C42 0.025(6) 0.019(5) 0.026(7) 0.000(5) 0.003(5) 0.007(4)
C43 0.013(4) 0.015(5) 0.019(6) 0.001(4) 0.002(4) -0.004(4)
C44 0.031(7) 0.022(6) 0.031(7) -0.009(5) 0.017(6) -0.002(5)
C45 0.050(9) 0.027(7) 0.043(9) -0.013(6) 0.031(8) 0.004(6)
C46 0.030(7) 0.019(5) 0.039(8) -0.006(5) 0.010(6) -0.013(5)
C47 0.036(7) 0.023(6) 0.045(9) -0.017(6) 0.027(7) -0.017(5)
C48 0.027(6) 0.022(6) 0.035(8) 0.000(5) 0.018(6) 0.000(5)
C49 0.010(3) 0.017(4) 0.009(4) 0.001(3) 0.004(3) -0.001(3)
C50 0.012(4) 0.018(4) 0.019(5) 0.002(4) -0.002(4) 0.000(3)
C51 0.023(6) 0.029(6) 0.025(7) 0.004(5) -0.001(5) 0.007(5)
C52 0.027(6) 0.044(8) 0.009(5) 0.007(5) 0.002(5) 0.013(6)
C53 0.034(7) 0.019(5) 0.020(6) 0.005(4) 0.000(5) -0.008(5)
C54 0.023(5) 0.021(5) 0.015(5) -0.001(4) 0.005(4) -0.006(4)
C55 0.005(4) 0.015(4) 0.026(6) -0.001(4) -0.003(4) 0.002(4)
C56 0.022(6) 0.022(6) 0.067(11) -0.011(6) 0.030(7) -0.009(5)
C57 0.034(7) 0.034(7) 0.055(10) -0.004(7) 0.032(7) -0.018(6)
C58 0.043(8) 0.019(6) 0.022(7) 0.007(5) 0.006(6) 0.001(5)
C59 0.040(8) 0.016(6) 0.053(10) -0.008(6) 0.020(7) 0.010(5)
C60 0.038(7) 0.014(5) 0.019(6) 0.004(4) 0.009(5) -0.004(5)
C61 0.021(5) 0.009(4) 0.019(6) 0.002(4) 0.001(4) -0.001(4)
C62 0.022(5) 0.021(5) 0.024(6) 0.011(5) 0.006(5) 0.002(4)
C63 0.038(7) 0.012(5) 0.022(6) 0.003(4) 0.008(5) -0.015(4)
C64 0.027(6) 0.024(6) 0.028(7) 0.001(5) -0.019(5) -0.010(5)
C65 0.033(7) 0.040(7) 0.008(5) 0.010(5) 0.010(5) 0.013(6)
C66 0.019(5) 0.028(6) 0.017(5) -0.004(5) 0.005(4) 0.003(4)
C67 0.013(5) 0.012(5) 0.028(6) 0.003(4) -0.002(4) -0.003(4)
C68 0.018(5) 0.020(5) 0.029(7) -0.004(5) 0.007(5) -0.002(4)
C69 0.032(7) 0.049(8) 0.025(7) 0.010(6) 0.019(6) -0.013(6)
C70 0.036(7) 0.019(6) 0.032(7) 0.012(5) -0.005(6) -0.011(5)
C71 0.026(6) 0.016(5) 0.050(9) -0.002(5) 0.001(6) -0.002(5)
C72 0.018(5) 0.018(5) 0.032(7) -0.005(5) -0.006(5) 0.000(4)
C200 0.045(11) 0.072(14) 0.073(15) -0.006(11) 0.016(10) 0.013(10)
S51 0.0112(12) 0.0065(11) 0.0073(17) -0.0024(10) -0.0020(11) 0.0023(9)
C181 0.010(4) 0.010(4) 0.006(4) -0.005(3) 0.004(3) -0.002(3)
C191 0.013(4) 0.010(4) 0.008(4) 0.000(3) 0.002(3) -0.001(3)
Cl1021 0.0373(16) 0.0264(17) 0.0239(19) 0.0025(15) 0.0022(14) 0.0009(14)

loop_
_atom_type_symbol
_atom_type_scat_dispersion_real
_atom_type_scat_dispersion_imag
_atom_type_scat_Cromer_Mann_a1
_atom_type_scat_Cromer_Mann_b1
_atom_type_scat_Cromer_Mann_a2
_atom_type_scat_Cromer_Mann_b2
_atom_type_scat_Cromer_Mann_a3
_atom_type_scat_Cromer_Mann_b3
_atom_type_scat_Cromer_Mann_a4
_atom_type_scat_Cromer_Mann_b4
_atom_type_scat_Cromer_Mann_c
_atom_type_scat_source
C 0.0033 0.0016 2.3100 20.8439 1.0200 10.2075 1.5886 0.5687 0.8650 51.6512 0.2156 'International Tables Vol C 4.2.6.8 and 6.1.1.4'
H 0.0000 0.0000 0.4930 10.5109 0.3229 26.1257 0.1402 3.1424 0.0408 57.7998 0.0030 'International Tables Vol C 4.2.6.8 and 6.1.1.4'
P 0.1023 0.0942 6.4345 1.9067 4.1791 27.1570 1.7800 0.5260 1.4908 68.1645 1.1149 'International Tables Vol C 4.2.6.8 and 6.1.1.4'
S 0.1246 0.1234 6.9053 1.4679 5.2034 22.2151 1.4379 0.2536 1.5863 56.1720 0.8669 'International Tables Vol C 4.2.6.8 and 6.1.1.4'
Cl 0.1484 0.1585 11.4604 0.0104 7.1964 1.1662 6.2556 18.5194 1.6455 47.7784 -9.5574 'International Tables Vol C 4.2.6.8 and 6.1.1.4'
Au -2.0133 8.8022 16.8819 0.4611 18.5913 8.6216 25.5582 1.4826 5.8600 36.3956 12.0658 'International Tables Vol C 4.2.6.8 and 6.1.1.4'

loop_
_geom_angle_atom_site_label_1
_geom_angle_site_symmetry_1
_geom_angle_atom_site_label_2
_geom_angle_site_symmetry_2
_geom_angle_atom_site_label_3
_geom_angle_site_symmetry_3
_geom_angle
_geom_angle_publ_flag
Cl1 . Au1 . P1 . 177.14(11) yes
Cl2 . Au2 . P2 . 178.47(17) yes
Cl3 . Au3 . P3 . 177.22(13) yes
Cl4 . Au4 . P4 . 178.85(12) yes
Au1 . P1 . C3 . 112.1(3) yes
Au1 . P1 . C25 . 115.6(4) yes
C3 . P1 . C25 . 101.9(5) yes
Au1 . P1 . C31 . 114.5(4) yes
C3 . P1 . C31 . 106.6(5) yes
C25 . P1 . C31 . 105.0(5) yes
Au2 . P2 . C10 . 114.5(4) yes
Au2 . P2 . C37 . 113.1(4) yes
C10 . P2 . C37 . 103.4(5) yes
Au2 . P2 . C43 . 113.5(4) yes
C10 . P2 . C43 . 105.7(5) yes
C37 . P2 . C43 . 105.7(5) yes
Au3 . P3 . C15 . 110.0(3) yes
Au3 . P3 . C49 . 115.4(3) yes
C15 . P3 . C49 . 105.1(5) yes
Au3 . P3 . C55 . 115.1(3) yes
C15 . P3 . C55 . 106.0(5) yes
C49 . P3 . C55 . 104.4(5) yes
Au4 . P4 . C22 . 111.3(4) yes
Au4 . P4 . C61 . 114.9(4) yes
C22 . P4 . C61 . 104.4(5) yes
Au4 . P4 . C67 . 114.1(4) yes
C22 . P4 . C67 . 106.2(5) yes
C61 . P4 . C67 . 105.0(5) yes
C1 . S1 . C4 . 92.4(6) yes
C5 . S2 . C8 . 92.3(5) yes
C9 . S3 . C12 . 91.8(6) yes
C13 . S4 . C16 . 91.1(5) yes
C17 . S5 . C20 . 90.6(3) yes
C21 . S6 . C24 . 91.5(6) yes
S1 . C1 . C2 . 111.2(9) yes
S1 . C1 . H11 . 123.4 no
C2 . C1 . H11 . 125.3 no
C1 . C2 . C3 . 115.6(11) yes
C1 . C2 . H21 . 122.0 no
C3 . C2 . H21 . 122.4 no
C2 . C3 . P1 . 127.7(9) yes
C2 . C3 . C4 . 110.3(10) yes
P1 . C3 . C4 . 121.7(8) yes
C3 . C4 . S1 . 110.5(8) yes
C3 . C4 . C5 . 129.5(9) yes
S1 . C4 . C5 . 119.9(8) yes
C4 . C5 . S2 . 120.7(7) yes
C4 . C5 . C6 . 127.8(10) yes
S2 . C5 . C6 . 111.3(8) yes
C5 . C6 . C7 . 112.3(9) yes
C5 . C6 . H61 . 123.9 no
C7 . C6 . H61 . 123.8 no
C6 . C7 . C8 . 113.2(10) yes
C6 . C7 . H71 . 124.0 no
C8 . C7 . H71 . 122.9 no
S2 . C8 . C7 . 110.9(8) yes
S2 . C8 . C9 . 121.7(8) yes
C7 . C8 . C9 . 127.4(10) yes
C8 . C9 . S3 . 119.0(8) yes
C8 . C9 . C10 . 130.1(9) yes
S3 . C9 . C10 . 110.9(7) yes
P2 . C10 . C9 . 123.4(8) yes
P2 . C10 . C11 . 124.0(8) yes
C9 . C10 . C11 . 112.6(9) yes
C10 . C11 . C12 . 112.6(10) yes
C10 . C11 . H111 . 123.7 no
C12 . C11 . H111 . 123.7 no
S3 . C12 . C11 . 112.2(8) yes
S3 . C12 . H121 . 121.6 no
C11 . C12 . H121 . 126.2 no
S4 . C13 . C14 . 113.3(8) yes
S4 . C13 . H131 . 122.9 no
C14 . C13 . H131 . 123.8 no
C13 . C14 . C15 . 112.3(11) yes
C13 . C14 . H141 . 123.4 no
C15 . C14 . H141 . 124.3 no
C14 . C15 . P3 . 124.5(8) yes
C14 . C15 . C16 . 111.8(10) yes
P3 . C15 . C16 . 123.6(8) yes
S4 . C16 . C15 . 111.4(8) yes
S4 . C16 . C17 . 120.4(7) yes
C15 . C16 . C17 . 128.2(10) yes
C16 . C17 . S5 . 118.8(6) yes
C16 . C17 . C18 . 129.9(7) yes
S5 . C17 . C18 . 111.3(5) yes
C17 . C18 . C19 . 113.3(5) yes
C17 . C18 . H181 . 122.3 no
C19 . C18 . H181 . 124.3 no
C18 . C19 . C20 . 112.4(5) yes
C18 . C19 . H191 . 123.6 no
C20 . C19 . H191 . 124.0 no
S5 . C20 . C19 . 112.5(5) yes
S5 . C20 . C21 . 119.0(6) yes
C19 . C20 . C21 . 128.3(7) yes
C20 . C21 . S6 . 119.8(7) yes
C20 . C21 . C22 . 127.3(9) yes
S6 . C21 . C22 . 112.8(8) yes
P4 . C22 . C21 . 123.7(8) yes
P4 . C22 . C23 . 125.5(9) yes
C21 . C22 . C23 . 110.4(10) yes
C22 . C23 . C24 . 112.7(11) yes
C22 . C23 . H231 . 123.3 no
C24 . C23 . H231 . 124.0 no
C23 . C24 . S6 . 112.5(9) yes
C23 . C24 . H241 . 124.2 no
S6 . C24 . H241 . 123.3 no
P1 . C25 . C26 . 118.5(9) yes
P1 . C25 . C30 . 121.1(9) yes
C26 . C25 . C30 . 120.3(11) yes
C25 . C26 . C27 . 120.2(11) yes
C25 . C26 . H261 . 119.4 no
C27 . C26 . H261 . 120.4 no
C26 . C27 . C28 . 120.3(12) yes
C26 . C27 . H271 . 119.0 no
C28 . C27 . H271 . 120.7 no
C27 . C28 . C29 . 119.3(12) yes
C27 . C28 . H281 . 120.1 no
C29 . C28 . H281 . 120.5 no
C28 . C29 . C30 . 122.6(12) yes
C28 . C29 . H291 . 119.1 no
C30 . C29 . H291 . 118.3 no
C25 . C30 . C29 . 117.2(11) yes
C25 . C30 . H301 . 120.8 no
C29 . C30 . H301 . 122.0 no
P1 . C31 . C32 . 121.4(9) yes
P1 . C31 . C36 . 117.5(9) yes
C32 . C31 . C36 . 121.2(11) yes
C31 . C32 . C33 . 118.7(12) yes
C31 . C32 . H321 . 119.8 no
C33 . C32 . H321 . 121.5 no
C32 . C33 . C34 . 122.0(13) yes
C32 . C33 . H331 . 119.3 no
C34 . C33 . H331 . 118.7 no
C33 . C34 . C35 . 119.1(12) yes
C33 . C34 . H341 . 121.1 no
C35 . C34 . H341 . 119.6 no
C34 . C35 . C36 . 122.2(12) yes
C34 . C35 . H351 . 119.0 no
C36 . C35 . H351 . 118.8 no
C31 . C36 . C35 . 116.8(11) yes
C31 . C36 . H361 . 121.7 no
C35 . C36 . H361 . 121.5 no
P2 . C37 . C38 . 118.1(9) yes
P2 . C37 . C42 . 123.2(9) yes
C38 . C37 . C42 . 118.7(12) yes
C37 . C38 . C39 . 119.8(12) yes
C37 . C38 . H381 . 119.9 no
C39 . C38 . H381 . 120.3 no
C38 . C39 . C40 . 120.6(13) yes
C38 . C39 . H391 . 119.8 no
C40 . C39 . H391 . 119.5 no
C39 . C40 . C41 . 119.7(13) yes
C39 . C40 . H401 . 119.9 no
C41 . C40 . H401 . 120.4 no
C40 . C41 . C42 . 120.9(13) yes
C40 . C41 . H411 . 118.7 no
C42 . C41 . H411 . 120.3 no
C37 . C42 . C41 . 120.3(12) yes
C37 . C42 . H421 . 119.4 no
C41 . C42 . H421 . 120.1 no
P2 . C43 . C44 . 120.3(9) yes
P2 . C43 . C48 . 119.9(9) yes
C44 . C43 . C48 . 119.6(11) yes
C43 . C44 . C45 . 121.0(12) yes
C43 . C44 . H441 . 119.2 no
C45 . C44 . H441 . 119.8 no
C44 . C45 . C46 . 118.9(12) yes
C44 . C45 . H451 . 120.1 no
C46 . C45 . H451 . 121.0 no
C45 . C46 . C47 . 119.2(12) yes
C45 . C46 . H461 . 120.0 no
C47 . C46 . H461 . 120.8 no
C46 . C47 . C48 . 122.2(12) yes
C46 . C47 . H471 . 119.3 no
C48 . C47 . H471 . 118.5 no
C47 . C48 . C43 . 119.0(12) yes
C47 . C48 . H481 . 121.0 no
C43 . C48 . H481 . 120.0 no
P3 . C49 . C50 . 123.0(8) yes
P3 . C49 . C54 . 118.9(8) yes
C50 . C49 . C54 . 118.2(10) yes
C49 . C50 . C51 . 120.4(11) yes
C49 . C50 . H501 . 119.0 no
C51 . C50 . H501 . 120.6 no
C50 . C51 . C52 . 120.0(12) yes
C50 . C51 . H511 . 120.0 no
C52 . C51 . H511 . 120.0 no
C51 . C52 . C53 . 121.0(12) yes
C51 . C52 . H521 . 119.8 no
C53 . C52 . H521 . 119.1 no
C52 . C53 . C54 . 119.9(12) yes
C52 . C53 . H531 . 120.7 no
C54 . C53 . H531 . 119.3 no
C49 . C54 . C53 . 120.5(11) yes
C49 . C54 . H541 . 118.5 no
C53 . C54 . H541 . 121.0 no
P3 . C55 . C56 . 120.4(9) yes
P3 . C55 . C60 . 120.7(8) yes
C56 . C55 . C60 . 119.0(11) yes
C55 . C56 . C57 . 119.7(12) yes
C55 . C56 . H561 . 119.3 no
C57 . C56 . H561 . 121.0 no
C56 . C57 . C58 . 122.5(13) yes
C56 . C57 . H571 . 118.1 no
C58 . C57 . H571 . 119.4 no
C57 . C58 . C59 . 118.2(12) yes
C57 . C58 . H581 . 121.1 no
C59 . C58 . H581 . 120.8 no
C58 . C59 . C60 . 121.2(13) yes
C58 . C59 . H591 . 118.9 no
C60 . C59 . H591 . 119.9 no
C55 . C60 . C59 . 119.3(11) yes
C55 . C60 . H601 . 120.0 no
C59 . C60 . H601 . 120.8 no
P4 . C61 . C62 . 119.5(9) yes
P4 . C61 . C66 . 120.2(9) yes
C62 . C61 . C66 . 120.3(11) yes
C61 . C62 . C63 . 122.4(11) yes
C61 . C62 . H621 . 119.0 no
C63 . C62 . H621 . 118.6 no
C62 . C63 . C64 . 117.7(11) yes
C62 . C63 . H631 . 121.4 no
C64 . C63 . H631 . 120.9 no
C63 . C64 . C65 . 121.4(12) yes
C63 . C64 . H641 . 118.8 no
C65 . C64 . H641 . 119.8 no
C64 . C65 . C66 . 118.2(12) yes
C64 . C65 . H651 . 120.5 no
C66 . C65 . H651 . 121.3 no
C65 . C66 . C61 . 120.0(11) yes
C65 . C66 . H661 . 120.6 no
C61 . C66 . H661 . 119.4 no
P4 . C67 . C68 . 123.6(9) yes
P4 . C67 . C72 . 118.2(9) yes
C68 . C67 . C72 . 118.1(11) yes
C67 . C68 . C69 . 121.5(12) yes
C67 . C68 . H681 . 119.7 no
C69 . C68 . H681 . 118.8 no
C68 . C69 . C70 . 119.1(12) yes
C68 . C69 . H691 . 121.2 no
C70 . C69 . H691 . 119.6 no
C69 . C70 . C71 . 119.8(11) yes
C69 . C70 . H701 . 120.2 no
C71 . C70 . H701 . 120.0 no
C70 . C71 . C72 . 121.0(12) yes
C70 . C71 . H711 . 119.9 no
C72 . C71 . H711 . 119.1 no
C67 . C72 . C71 . 120.5(12) yes
C67 . C72 . H721 . 118.9 no
C71 . C72 . H721 . 120.6 no
Cl102 . C100 . Cl101 . 110.0(5) yes
Cl102 . C100 . H1001 . 109.8 no
Cl101 . C100 . H1001 . 110.3 no
Cl102 . C100 . H1002 . 108.3 no
Cl101 . C100 . H1002 . 108.7 no
H1001 . C100 . H1002 . 109.7 no
Cl201 . C200 . Cl202 . 113.8(14) yes
Cl201 . C200 . H2001 . 107.6 no
Cl202 . C200 . H2001 . 109.6 no
Cl201 . C200 . H2002 . 107.6 no
Cl202 . C200 . H2002 . 108.4 no
H2001 . C200 . H2002 . 109.8 no
C20 . S51 . C17 . 90.4(4) yes
H1811 . C181 . C17 . 123.4 no
H1811 . C181 . C191 . 124.0 no
C17 . C181 . C191 . 112.5(6) yes
C181 . C191 . H1911 . 123.2 no
C181 . C191 . C20 . 113.3(6) yes
H1911 . C191 . C20 . 123.4 no
Cl1021 . C1001 . Cl101 . 108.9(10) yes
Cl1021 . C1001 . H1003 . 110.2 no
Cl101 . C1001 . H1003 . 110.3 no
Cl1021 . C1001 . H1004 . 108.9 no
Cl101 . C1001 . H1004 . 109.0 no
H1003 . C1001 . H1004 . 109.5 no

loop_
_geom_bond_atom_site_label_1
_geom_bond_site_symmetry_1
_geom_bond_atom_site_label_2
_geom_bond_site_symmetry_2
_geom_bond_distance
_geom_bond_publ_flag
Au1 . Cl1 . 2.288(3) yes
Au1 . P1 . 2.232(3) yes
Au2 . Cl2 . 2.283(3) yes
Au2 . P2 . 2.223(3) yes
Au3 . Cl3 . 2.289(3) yes
Au3 . P3 . 2.220(3) yes
Au4 . Cl4 . 2.287(3) yes
Au4 . P4 . 2.229(3) yes
Cl101 . C100 . 1.780(8) yes
Cl102 . C100 . 1.786(8) yes
Cl201 . C200 . 1.74(2) yes
Cl202 . C200 . 1.71(2) yes
P1 . C3 . 1.791(11) yes
P1 . C25 . 1.807(12) yes
P1 . C31 . 1.812(12) yes
P2 . C10 . 1.804(10) yes
P2 . C37 . 1.815(12) yes
P2 . C43 . 1.811(11) yes
P3 . C15 . 1.800(11) yes
P3 . C49 . 1.801(11) yes
P3 . C55 . 1.814(11) yes
P4 . C22 . 1.795(12) yes
P4 . C61 . 1.797(12) yes
P4 . C67 . 1.808(11) yes
S1 . C1 . 1.723(14) yes
S1 . C4 . 1.736(11) yes
S2 . C5 . 1.728(11) yes
S2 . C8 . 1.723(11) yes
S3 . C9 . 1.736(11) yes
S3 . C12 . 1.713(13) yes
S4 . C13 . 1.731(12) yes
S4 . C16 . 1.726(12) yes
S5 . C17 . 1.744(7) yes
S5 . C20 . 1.719(7) yes
S6 . C21 . 1.719(11) yes
S6 . C24 . 1.703(15) yes
C1 . C2 . 1.335(17) yes
C1 . H11 . 0.929 no
C2 . C3 . 1.426(15) yes
C2 . H21 . 0.930 no
C3 . C4 . 1.414(16) yes
C4 . C5 . 1.440(15) yes
C5 . C6 . 1.376(13) yes
C6 . C7 . 1.425(16) yes
C6 . H61 . 0.930 no
C7 . C8 . 1.379(15) yes
C7 . H71 . 0.934 no
C8 . C9 . 1.457(14) yes
C9 . C10 . 1.382(15) yes
C10 . C11 . 1.420(14) yes
C11 . C12 . 1.368(17) yes
C11 . H111 . 0.931 no
C12 . H121 . 0.947 no
C13 . C14 . 1.330(16) yes
C13 . H131 . 0.930 no
C14 . C15 . 1.446(15) yes
C14 . H141 . 0.932 no
C15 . C16 . 1.386(15) yes
C16 . C17 . 1.464(12) yes
C17 . C18 . 1.359(7) yes
C18 . C19 . 1.405(7) yes
C18 . H181 . 0.932 no
C19 . C20 . 1.362(7) yes
C19 . H191 . 0.933 no
C20 . C21 . 1.494(12) yes
C21 . C22 . 1.378(15) yes
C22 . C23 . 1.443(16) yes
C23 . C24 . 1.367(17) yes
C23 . H231 . 0.928 no
C24 . H241 . 0.935 no
C25 . C26 . 1.424(17) yes
C25 . C30 . 1.415(16) yes
C26 . C27 . 1.356(18) yes
C26 . H261 . 0.933 no
C27 . C28 . 1.401(19) yes
C27 . H271 . 0.928 no
C28 . C29 . 1.386(19) yes
C28 . H281 . 0.928 no
C29 . C30 . 1.385(17) yes
C29 . H291 . 0.926 no
C30 . H301 . 0.931 no
C31 . C32 . 1.404(17) yes
C31 . C36 . 1.412(15) yes
C32 . C33 . 1.376(17) yes
C32 . H321 . 0.933 no
C33 . C34 . 1.38(2) yes
C33 . H331 . 0.932 no
C34 . C35 . 1.37(2) yes
C34 . H341 . 0.931 no
C35 . C36 . 1.411(17) yes
C35 . H351 . 0.931 no
C36 . H361 . 0.929 no
C37 . C38 . 1.412(16) yes
C37 . C42 . 1.391(16) yes
C38 . C39 . 1.390(19) yes
C38 . H381 . 0.931 no
C39 . C40 . 1.38(2) yes
C39 . H391 . 0.930 no
C40 . C41 . 1.38(2) yes
C40 . H401 . 0.932 no
C41 . C42 . 1.386(19) yes
C41 . H411 . 0.929 no
C42 . H421 . 0.932 no
C43 . C44 . 1.385(16) yes
C43 . C48 . 1.370(16) yes
C44 . C45 . 1.408(18) yes
C44 . H441 . 0.931 no
C45 . C46 . 1.395(19) yes
C45 . H451 . 0.928 no
C46 . C47 . 1.353(19) yes
C46 . H461 . 0.932 no
C47 . C48 . 1.409(17) yes
C47 . H471 . 0.930 no
C48 . H481 . 0.931 no
C49 . C50 . 1.420(15) yes
C49 . C54 . 1.408(15) yes
C50 . C51 . 1.382(17) yes
C50 . H501 . 0.930 no
C51 . C52 . 1.38(2) yes
C51 . H511 . 0.930 no
C52 . C53 . 1.382(18) yes
C52 . H521 . 0.929 no
C53 . C54 . 1.388(17) yes
C53 . H531 . 0.933 no
C54 . H541 . 0.930 no
C55 . C56 . 1.383(16) yes
C55 . C60 . 1.411(17) yes
C56 . C57 . 1.38(2) yes
C56 . H561 . 0.931 no
C57 . C58 . 1.35(2) yes
C57 . H571 . 0.931 no
C58 . C59 . 1.404(19) yes
C58 . H581 . 0.929 no
C59 . C60 . 1.374(17) yes
C59 . H591 . 0.930 no
C60 . H601 . 0.930 no
C61 . C62 . 1.380(16) yes
C61 . C66 . 1.392(16) yes
C62 . C63 . 1.399(18) yes
C62 . H621 . 0.933 no
C63 . C64 . 1.432(18) yes
C63 . H631 . 0.932 no
C64 . C65 . 1.401(19) yes
C64 . H641 . 0.929 no
C65 . C66 . 1.448(17) yes
C65 . H651 . 0.930 no
C66 . H661 . 0.931 no
C67 . C68 . 1.374(17) yes
C67 . C72 . 1.399(16) yes
C68 . C69 . 1.398(18) yes
C68 . H681 . 0.930 no
C69 . C70 . 1.40(2) yes
C69 . H691 . 0.931 no
C70 . C71 . 1.35(2) yes
C70 . H701 . 0.931 no
C71 . C72 . 1.388(18) yes
C71 . H711 . 0.935 no
C72 . H721 . 0.931 no
C100 . H1001 . 0.971 no
C100 . H1002 . 0.971 no
C200 . H2001 . 0.971 no
C200 . H2002 . 0.968 no
H1811 . C181 . 0.930 no
H1911 . C191 . 0.930 no
H1003 . C1001 . 0.970 no
H1004 . C1001 . 0.970 no
C181 . C191 . 1.404(8) yes
Cl1021 . C1001 . 1.790(10) yes
